data_4304806
loop_
_publ_author_name
'Clarence J. Rolle'
'Kenneth I. Hardcastle'
'Jake D. Soper'

_publ_contact_author_address
;School of Chemistry and Biochemistry
Georgia Institute of Technology
Atlanta, GA  30332-0400
;
_publ_contact_author_email jake.soper@chemistry.gatech.edu
_publ_contact_author_fax 404-894-7452
_publ_contact_author_name 'Jake D. Soper'
_publ_contact_author_phone 404-894-4022
_publ_section_title
;
Reactions of Tetrabromocatecholatomanganese(III) Complexes with Dioxygen
;
_journal_name_full 'Inorganic Chemistry'
_journal_page_first 1892
_journal_page_last 1894
_journal_paper_doi 10.1021/ic702390q
_journal_volume 47
_journal_year 2008
_chemical_formula_sum 'C74 H70 Br12 Li2 Mn N O11 P2'
_chemical_formula_weight 2238.99
_chemical_name_systematic
;

 ?

;
_space_group_IT_number 14
_symmetry_cell_setting monoclinic
_symmetry_space_group_name_Hall '-P 2ybc'
_symmetry_space_group_name_H-M 'P 1 21/c 1'
_atom_sites_solution_hydrogens geom
_atom_sites_solution_primary direct
_atom_sites_solution_secondary difmap
_audit_creation_method SHELXL-97
_cell_angle_alpha 90.00
_cell_angle_beta 102.641(2)
_cell_angle_gamma 90.00
_cell_formula_units_Z 4
_cell_length_a 12.8717(12)
_cell_length_b 29.850(3)
_cell_length_c 21.778(2)
_cell_measurement_reflns_used 9144
_cell_measurement_temperature 173(2)
_cell_measurement_theta_max 21.90
_cell_measurement_theta_min 2.17
_cell_volume 8164.7(13)
_computing_cell_refinement 'Bruker SMART'
_computing_data_collection 'Bruker SMART'
_computing_data_reduction 'Bruker SAINT'
_computing_molecular_graphics 'Bruker SHELXTL'
_computing_publication_material 'Bruker SHELXTL'
_computing_structure_refinement 'SHELXL-97 (Sheldrick, 1997)'
_computing_structure_solution 'SHELXS-97 (Sheldrick, 1990)'
_diffrn_ambient_temperature 173(2)
_diffrn_measured_fraction_theta_full 0.998
_diffrn_measured_fraction_theta_max 0.998
_diffrn_measurement_device_type 'CCD area detector'
_diffrn_measurement_method 'phi and omega scans'
_diffrn_radiation_monochromator graphite
_diffrn_radiation_source 'fine-focus sealed tube'
_diffrn_radiation_type MoK\a
_diffrn_radiation_wavelength 0.71073
_diffrn_reflns_av_R_equivalents 0.0984
_diffrn_reflns_av_sigmaI/netI 0.0737
_diffrn_reflns_limit_h_max 17
_diffrn_reflns_limit_h_min -17
_diffrn_reflns_limit_k_max 39
_diffrn_reflns_limit_k_min -39
_diffrn_reflns_limit_l_max 29
_diffrn_reflns_limit_l_min -29
_diffrn_reflns_number 124335
_diffrn_reflns_theta_full 28.37
_diffrn_reflns_theta_max 28.37
_diffrn_reflns_theta_min 1.18
_exptl_absorpt_coefficient_mu 6.130
_exptl_absorpt_correction_T_max 0.5266
_exptl_absorpt_correction_T_min 0.1780
_exptl_absorpt_correction_type multi-scan
_exptl_absorpt_process_details 'SADABS V2.10, Sheldrick 2003'
_exptl_crystal_colour green
_exptl_crystal_density_diffrn 1.822
_exptl_crystal_density_method 'not measured'
_exptl_crystal_description block
_exptl_crystal_F_000 4360
_exptl_crystal_size_max 0.43
_exptl_crystal_size_mid 0.21
_exptl_crystal_size_min 0.12
_refine_diff_density_max 0.966
_refine_diff_density_min -0.801
_refine_diff_density_rms 0.122
_refine_ls_extinction_method none
_refine_ls_goodness_of_fit_ref 1.009
_refine_ls_hydrogen_treatment constr
_refine_ls_matrix_type full
_refine_ls_number_parameters 803
_refine_ls_number_reflns 20398
_refine_ls_number_restraints 0
_refine_ls_restrained_S_all 1.009
_refine_ls_R_factor_all 0.0964
_refine_ls_R_factor_gt 0.0489
_refine_ls_shift/su_max 0.002
_refine_ls_shift/su_mean 0.000
_refine_ls_structure_factor_coef Fsqd
_refine_ls_weighting_details 'calc w=1/[\s^2^(Fo^2^)+(0.0400P)^2^+10.5899P] where P=(Fo^2^+2Fc^2^)/3'
_refine_ls_weighting_scheme calc
_refine_ls_wR_factor_gt 0.0936
_refine_ls_wR_factor_ref 0.1088
_reflns_number_gt 13017
_reflns_number_total 20398
_reflns_threshold_expression >2sigma(I)
_cod_data_source_file ic702390q-file004_4.cif
_cod_data_source_block cjr152s
_cod_depositor_comments
;
The following automatic conversions were performed:
'_symmetry_cell_setting' value 'Monoclinic' changed to 'monoclinic'
according to '/home/saulius/struct/CIF-dictionaries/cif_core.dic'
dictionary named 'cif_core.dic' version 2.4.1 from 2010-06-29.

Automatic conversion script
Id: cif_fix_enum 1527 2010-12-29 10:47:43Z saulius 
;
_cod_original_cell_volume 8164.5(13)
_cod_database_code 4304806

loop_
_symmetry_equiv_pos_as_xyz
'x, y, z'
'-x, y+1/2, -z+1/2'
'-x, -y, -z'
'x, -y-1/2, z-1/2'

loop_
_atom_site_label
_atom_site_type_symbol
_atom_site_fract_x
_atom_site_fract_y
_atom_site_fract_z
_atom_site_U_iso_or_equiv
_atom_site_adp_type
_atom_site_occupancy
_atom_site_symmetry_multiplicity
_atom_site_calc_flag
_atom_site_refinement_flags
_atom_site_disorder_assembly
_atom_site_disorder_group
Br1 Br 0.82587(5) 0.71930(2) 0.56822(2) 0.04394(15) Uani 1 1 d . . .
Br2 Br 0.80028(6) 0.82251(2) 0.62344(3) 0.05978(19) Uani 1 1 d . . .
Br3 Br 0.86726(5) 0.840231(18) 0.77633(3) 0.04564(15) Uani 1 1 d . . .
Br4 Br 0.93801(5) 0.753306(18) 0.87299(2) 0.03921(13) Uani 1 1 d . . .
Br5 Br 1.37979(4) 0.612030(17) 0.76149(2) 0.02883(11) Uani 1 1 d . . .
Br6 Br 1.49455(4) 0.550100(19) 0.88416(3) 0.03867(13) Uani 1 1 d . . .
Br7 Br 1.34661(4) 0.508251(19) 0.97684(2) 0.03753(13) Uani 1 1 d . . .
Br8 Br 1.08538(4) 0.528038(19) 0.94296(2) 0.03654(13) Uani 1 1 d . . .
Br9 Br 0.96838(4) 0.507917(19) 0.57280(2) 0.03538(13) Uani 1 1 d . . .
Br10 Br 0.72726(4) 0.464268(19) 0.52083(2) 0.04171(14) Uani 1 1 d . . .
Br11 Br 0.53551(4) 0.48968(2) 0.59424(3) 0.04146(14) Uani 1 1 d . . .
Br12 Br 0.59532(4) 0.550576(19) 0.72574(2) 0.03657(13) Uani 1 1 d . . .
C1 C 0.8990(3) 0.69725(16) 0.6955(2) 0.0234(10) Uani 1 1 d . . .
C2 C 0.8589(4) 0.73218(16) 0.6551(2) 0.0254(10) Uani 1 1 d . . .
C3 C 0.8471(4) 0.77459(16) 0.6796(2) 0.0309(11) Uani 1 1 d . . .
C4 C 0.8728(4) 0.78200(15) 0.7436(2) 0.0289(11) Uani 1 1 d . . .
C5 C 0.9079(3) 0.74623(16) 0.7842(2) 0.0247(10) Uani 1 1 d . . .
C6 C 0.9228(3) 0.70431(15) 0.7614(2) 0.0211(9) Uani 1 1 d . . .
C7 C 1.1893(3) 0.59406(15) 0.7994(2) 0.0216(9) Uani 1 1 d . . .
C8 C 1.2991(3) 0.58718(14) 0.81545(19) 0.0218(9) Uani 1 1 d . . .
C9 C 1.3462(3) 0.56135(15) 0.8678(2) 0.0234(10) Uani 1 1 d . . .
C10 C 1.2845(4) 0.54335(15) 0.9060(2) 0.0254(10) Uani 1 1 d . . .
C11 C 1.1742(4) 0.55120(15) 0.8913(2) 0.0246(10) Uani 1 1 d . . .
C12 C 1.1249(3) 0.57534(15) 0.8388(2) 0.0220(10) Uani 1 1 d . . .
C13 C 0.8782(3) 0.54935(15) 0.66443(19) 0.0201(9) Uani 1 1 d . . .
C14 C 0.8560(3) 0.52058(15) 0.61349(19) 0.0219(10) Uani 1 1 d . . .
C15 C 0.7542(3) 0.50185(15) 0.59186(19) 0.0224(10) Uani 1 1 d . . .
C16 C 0.6751(3) 0.51171(16) 0.6241(2) 0.0250(10) Uani 1 1 d . . .
C17 C 0.6976(3) 0.53919(16) 0.6772(2) 0.0236(10) Uani 1 1 d . . .
C18 C 0.7969(3) 0.55886(14) 0.69791(19) 0.0198(9) Uani 1 1 d . . .
C19 C 0.5353(4) 0.74272(16) 0.6952(2) 0.0277(10) Uani 1 1 d . . .
C20 C 0.6192(4) 0.71957(17) 0.7333(2) 0.0327(12) Uani 1 1 d . . .
H20 H 0.6520 0.7310 0.7736 0.039 Uiso 1 1 calc R . .
C21 C 0.6545(4) 0.67994(18) 0.7121(3) 0.0415(14) Uani 1 1 d . . .
H21 H 0.7104 0.6637 0.7386 0.050 Uiso 1 1 calc R . .
C22 C 0.6098(5) 0.66369(19) 0.6532(3) 0.0487(15) Uani 1 1 d . . .
H22 H 0.6359 0.6368 0.6388 0.058 Uiso 1 1 calc R . .
C23 C 0.5269(5) 0.68659(19) 0.6151(3) 0.0461(15) Uani 1 1 d . . .
H23 H 0.4953 0.6752 0.5746 0.055 Uiso 1 1 calc R . .
C24 C 0.4896(4) 0.72622(17) 0.6356(2) 0.0377(13) Uani 1 1 d . . .
H24 H 0.4331 0.7421 0.6091 0.045 Uiso 1 1 calc R . .
C25 C 0.4892(4) 0.83969(16) 0.6761(2) 0.0278(11) Uani 1 1 d . . .
C26 C 0.4232(4) 0.84484(17) 0.6173(2) 0.0332(12) Uani 1 1 d . . .
H26 H 0.3737 0.8220 0.6007 0.040 Uiso 1 1 calc R . .
C27 C 0.4290(4) 0.88302(18) 0.5826(2) 0.0395(13) Uani 1 1 d . . .
H27 H 0.3821 0.8866 0.5426 0.047 Uiso 1 1 calc R . .
C28 C 0.5019(5) 0.9159(2) 0.6054(3) 0.0508(15) Uani 1 1 d . . .
H28 H 0.5060 0.9421 0.5813 0.061 Uiso 1 1 calc R . .
C29 C 0.5689(5) 0.9105(2) 0.6634(3) 0.066(2) Uani 1 1 d . . .
H29 H 0.6198 0.9330 0.6792 0.079 Uiso 1 1 calc R . .
C30 C 0.5634(4) 0.87269(18) 0.6993(3) 0.0466(15) Uani 1 1 d . . .
H30 H 0.6100 0.8693 0.7394 0.056 Uiso 1 1 calc R . .
C31 C 0.3404(3) 0.77912(15) 0.7142(2) 0.0237(10) Uani 1 1 d . . .
C32 C 0.2651(4) 0.81317(17) 0.7048(2) 0.0296(11) Uani 1 1 d . . .
H32 H 0.2863 0.8433 0.7005 0.035 Uiso 1 1 calc R . .
C33 C 0.1595(4) 0.80312(18) 0.7016(2) 0.0345(12) Uani 1 1 d . . .
H33 H 0.1080 0.8264 0.6950 0.041 Uiso 1 1 calc R . .
C34 C 0.1281(4) 0.7593(2) 0.7081(3) 0.0450(14) Uani 1 1 d . . .
H34 H 0.0550 0.7525 0.7051 0.054 Uiso 1 1 calc R . .
C35 C 0.2021(4) 0.72579(19) 0.7187(3) 0.0421(14) Uani 1 1 d . . .
H35 H 0.1808 0.6959 0.7242 0.050 Uiso 1 1 calc R . .
C36 C 0.3080(4) 0.73550(16) 0.7213(2) 0.0313(11) Uani 1 1 d . . .
H36 H 0.3590 0.7120 0.7281 0.038 Uiso 1 1 calc R . .
C37 C 0.6081(4) 0.84620(16) 0.9067(2) 0.0305(11) Uani 1 1 d . . .
C38 C 0.7132(4) 0.84231(18) 0.9019(2) 0.0377(12) Uani 1 1 d . . .
H38 H 0.7322 0.8221 0.8725 0.045 Uiso 1 1 calc R . .
C39 C 0.7904(4) 0.8680(2) 0.9403(3) 0.0457(14) Uani 1 1 d . . .
H39 H 0.8625 0.8657 0.9369 0.055 Uiso 1 1 calc R . .
C40 C 0.7632(5) 0.8970(2) 0.9835(3) 0.0509(16) Uani 1 1 d . . .
H40 H 0.8170 0.9141 1.0101 0.061 Uiso 1 1 calc R . .
C41 C 0.6604(5) 0.9013(2) 0.9886(3) 0.0486(15) Uani 1 1 d . . .
H41 H 0.6426 0.9217 1.0181 0.058 Uiso 1 1 calc R . .
C42 C 0.5807(4) 0.87563(18) 0.9506(2) 0.0394(13) Uani 1 1 d . . .
H42 H 0.5088 0.8781 0.9545 0.047 Uiso 1 1 calc R . .
C43 C 0.3829(4) 0.83453(18) 0.8549(2) 0.0331(12) Uani 1 1 d . . .
C44 C 0.2981(4) 0.8107(2) 0.8681(2) 0.0451(14) Uani 1 1 d . . .
H44 H 0.3080 0.7806 0.8825 0.054 Uiso 1 1 calc R . .
C45 C 0.1982(5) 0.8308(3) 0.8603(3) 0.0570(18) Uani 1 1 d . . .
H45 H 0.1395 0.8144 0.8686 0.068 Uiso 1 1 calc R . .
C46 C 0.1859(5) 0.8747(3) 0.8405(3) 0.062(2) Uani 1 1 d . . .
H46 H 0.1182 0.8886 0.8359 0.074 Uiso 1 1 calc R . .
C47 C 0.2695(5) 0.8991(2) 0.8272(3) 0.0548(17) Uani 1 1 d . . .
H47 H 0.2597 0.9293 0.8137 0.066 Uiso 1 1 calc R . .
C48 C 0.3672(4) 0.87871(18) 0.8338(3) 0.0424(14) Uani 1 1 d . . .
H48 H 0.4249 0.8949 0.8239 0.051 Uiso 1 1 calc R . .
C49 C 0.5169(4) 0.75837(17) 0.9051(2) 0.0283(11) Uani 1 1 d . . .
C50 C 0.4886(5) 0.71830(19) 0.8750(2) 0.0466(15) Uani 1 1 d . . .
H50 H 0.4644 0.7179 0.8306 0.056 Uiso 1 1 calc R . .
C51 C 0.4945(5) 0.6787(2) 0.9083(3) 0.0515(16) Uani 1 1 d . . .
H51 H 0.4750 0.6512 0.8869 0.062 Uiso 1 1 calc R . .
C52 C 0.5288(4) 0.6792(2) 0.9726(3) 0.0437(14) Uani 1 1 d . . .
H52 H 0.5328 0.6521 0.9958 0.052 Uiso 1 1 calc R . .
C53 C 0.5572(4) 0.7186(2) 1.0032(3) 0.0439(14) Uani 1 1 d . . .
H53 H 0.5809 0.7188 1.0477 0.053 Uiso 1 1 calc R . .
C54 C 0.5519(4) 0.75821(18) 0.9701(2) 0.0372(12) Uani 1 1 d . . .
H54 H 0.5722 0.7855 0.9918 0.045 Uiso 1 1 calc R . .
C1S C 1.0548(5) 0.6296(2) 0.5529(3) 0.0547(16) Uiso 1 1 d . . .
H1S1 H 0.9933 0.6360 0.5719 0.066 Uiso 1 1 calc R . .
H1S2 H 1.0323 0.6081 0.5179 0.066 Uiso 1 1 calc R . .
C2S C 1.0953(6) 0.6716(3) 0.5297(4) 0.082(2) Uiso 1 1 d . . .
H2S1 H 1.0824 0.6976 0.5552 0.098 Uiso 1 1 calc R . .
H2S2 H 1.0608 0.6771 0.4851 0.098 Uiso 1 1 calc R . .
C3S C 1.2120(5) 0.6633(2) 0.5371(3) 0.0647(19) Uiso 1 1 d . . .
H3S1 H 1.2270 0.6479 0.4998 0.078 Uiso 1 1 calc R . .
H3S2 H 1.2526 0.6918 0.5437 0.078 Uiso 1 1 calc R . .
C4S C 1.2383(4) 0.63422(19) 0.5941(3) 0.0419(13) Uiso 1 1 d . . .
H4S1 H 1.2936 0.6121 0.5899 0.050 Uiso 1 1 calc R . .
H4S2 H 1.2654 0.6526 0.6321 0.050 Uiso 1 1 calc R . .
C5S C 1.2798(4) 0.51192(19) 0.6520(3) 0.0437(14) Uiso 1 1 d . . .
H5S1 H 1.3431 0.5317 0.6588 0.052 Uiso 1 1 calc R . .
H5S2 H 1.2462 0.5118 0.6065 0.052 Uiso 1 1 calc R . .
C6S C 1.3110(5) 0.4662(2) 0.6737(3) 0.0577(17) Uiso 1 1 d . . .
H6S1 H 1.3757 0.4665 0.7080 0.069 Uiso 1 1 calc R . .
H6S2 H 1.3242 0.4473 0.6388 0.069 Uiso 1 1 calc R . .
C7S C 1.2152(5) 0.4496(2) 0.6971(3) 0.0483(15) Uiso 1 1 d . . .
H7S1 H 1.1595 0.4377 0.6621 0.058 Uiso 1 1 calc R . .
H7S2 H 1.2356 0.4259 0.7294 0.058 Uiso 1 1 calc R . .
C8S C 1.1781(4) 0.49118(18) 0.7247(2) 0.0397(13) Uiso 1 1 d . . .
H8S1 H 1.1003 0.4902 0.7217 0.048 Uiso 1 1 calc R . .
H8S2 H 1.2145 0.4945 0.7695 0.048 Uiso 1 1 calc R . .
C9S C 0.9293(5) 0.4706(2) 0.8033(3) 0.0627(18) Uiso 1 1 d . . .
H9S1 H 1.0002 0.4850 0.8097 0.075 Uiso 1 1 calc R . .
H9S2 H 0.9020 0.4658 0.7577 0.075 Uiso 1 1 calc R . .
C10S C 0.9373(8) 0.4269(4) 0.8376(5) 0.123(4) Uiso 1 1 d . . .
H10A H 0.9334 0.4014 0.8083 0.148 Uiso 1 1 calc R . .
H10B H 1.0045 0.4250 0.8700 0.148 Uiso 1 1 calc R . .
C11S C 0.8482(9) 0.4277(4) 0.8656(5) 0.136(4) Uiso 1 1 d . . .
H11A H 0.8724 0.4234 0.9116 0.163 Uiso 1 1 calc R . .
H11B H 0.8004 0.4024 0.8489 0.163 Uiso 1 1 calc R . .
C12S C 0.7889(6) 0.4698(3) 0.8534(4) 0.086(2) Uiso 1 1 d . . .
H12A H 0.7203 0.4654 0.8230 0.103 Uiso 1 1 calc R . .
H12B H 0.7752 0.4827 0.8928 0.103 Uiso 1 1 calc R . .
C13S C 0.8128(6) 0.5747(2) 0.9526(3) 0.071(2) Uiso 1 1 d . . .
H13A H 0.8840 0.5638 0.9743 0.085 Uiso 1 1 calc R . .
H13B H 0.7618 0.5496 0.9495 0.085 Uiso 1 1 calc R . .
C14S C 0.7800(7) 0.6113(3) 0.9881(4) 0.085(2) Uiso 1 1 d . . .
H14A H 0.8238 0.6122 1.0315 0.101 Uiso 1 1 calc R . .
H14B H 0.7041 0.6083 0.9899 0.101 Uiso 1 1 calc R . .
C15S C 0.7974(6) 0.6527(2) 0.9521(3) 0.069(2) Uiso 1 1 d . . .
H15A H 0.8706 0.6645 0.9668 0.083 Uiso 1 1 calc R . .
H15B H 0.7457 0.6765 0.9561 0.083 Uiso 1 1 calc R . .
C16S C 0.7798(5) 0.6359(2) 0.8852(3) 0.0630(18) Uiso 1 1 d . . .
H16A H 0.7035 0.6374 0.8640 0.076 Uiso 1 1 calc R . .
H16B H 0.8216 0.6536 0.8607 0.076 Uiso 1 1 calc R . .
C17S C 0.2412(5) 0.7179(2) 0.9697(3) 0.0625(18) Uiso 1 1 d . . .
H17A H 0.3187 0.7211 0.9728 0.075 Uiso 1 1 calc R . .
H17B H 0.2052 0.7450 0.9491 0.075 Uiso 1 1 calc R . .
C18S C 0.2002(5) 0.6772(2) 0.9327(3) 0.0676(19) Uiso 1 1 d . . .
H18A H 0.1650 0.6853 0.8890 0.081 Uiso 1 1 calc R . .
H18B H 0.2590 0.6560 0.9314 0.081 Uiso 1 1 calc R . .
C19S C 0.1233(6) 0.6571(3) 0.9657(3) 0.074(2) Uiso 1 1 d . . .
H19A H 0.1463 0.6267 0.9812 0.089 Uiso 1 1 calc R . .
H19B H 0.0517 0.6551 0.9376 0.089 Uiso 1 1 calc R . .
C20S C 0.1226(6) 0.6890(3) 1.0204(3) 0.072(2) Uiso 1 1 d . . .
H20A H 0.0613 0.7098 1.0101 0.087 Uiso 1 1 calc R . .
H20B H 0.1183 0.6721 1.0589 0.087 Uiso 1 1 calc R . .
Li1 Li 1.1151(6) 0.5801(3) 0.6708(4) 0.0294(18) Uani 1 1 d . . .
Li2 Li 0.8781(7) 0.5615(3) 0.8298(4) 0.0317(19) Uani 1 1 d . . .
Mn1 Mn 0.97093(5) 0.61752(2) 0.74582(3) 0.01994(14) Uani 1 1 d . . .
N1 N 0.5409(3) 0.80030(14) 0.79466(17) 0.0291(9) Uani 1 1 d . . .
O1 O 0.9189(2) 0.65611(10) 0.67666(13) 0.0248(7) Uani 1 1 d . . .
O2 O 0.9587(2) 0.66885(10) 0.79663(13) 0.0240(7) Uani 1 1 d . . .
O3 O 1.1399(2) 0.61635(10) 0.74895(13) 0.0227(7) Uani 1 1 d . . .
O4 O 1.0205(2) 0.58182(10) 0.82206(13) 0.0230(7) Uani 1 1 d . . .
O5 O 0.9732(2) 0.56846(10) 0.68559(13) 0.0220(7) Uani 1 1 d . . .
O6 O 0.8214(2) 0.58561(10) 0.74718(14) 0.0233(7) Uani 1 1 d . . .
O1S O 1.1418(3) 0.61186(12) 0.59898(16) 0.0366(8) Uiso 1 1 d . . .
O2S O 1.2057(2) 0.52756(11) 0.68767(14) 0.0298(7) Uiso 1 1 d . . .
O3S O 0.8595(3) 0.49765(13) 0.82758(17) 0.0454(9) Uiso 1 1 d . . .
O4S O 0.8163(3) 0.59000(13) 0.89202(17) 0.0443(9) Uiso 1 1 d . . .
O5S O 0.2202(4) 0.71281(17) 1.0292(2) 0.0749(14) Uiso 1 1 d . . .
P1 P 0.47972(9) 0.79134(4) 0.72454(5) 0.0235(3) Uani 1 1 d . . .
P2 P 0.51126(10) 0.80924(4) 0.86025(6) 0.0271(3) Uani 1 1 d . . .

loop_
_atom_site_aniso_label
_atom_site_aniso_U_11
_atom_site_aniso_U_22
_atom_site_aniso_U_33
_atom_site_aniso_U_23
_atom_site_aniso_U_13
_atom_site_aniso_U_12
Br1 0.0573(4) 0.0440(3) 0.0252(3) 0.0049(2) -0.0024(2) 0.0137(3)
Br2 0.0915(5) 0.0314(3) 0.0476(3) 0.0149(3) -0.0039(3) 0.0183(3)
Br3 0.0623(4) 0.0211(3) 0.0533(3) -0.0028(2) 0.0121(3) 0.0097(3)
Br4 0.0570(3) 0.0313(3) 0.0286(3) -0.0053(2) 0.0078(2) 0.0068(3)
Br5 0.0234(2) 0.0316(3) 0.0321(2) 0.0049(2) 0.00736(19) 0.0013(2)
Br6 0.0232(2) 0.0404(3) 0.0493(3) 0.0142(3) 0.0012(2) 0.0079(2)
Br7 0.0361(3) 0.0405(3) 0.0320(3) 0.0147(2) -0.0012(2) 0.0075(2)
Br8 0.0355(3) 0.0433(3) 0.0319(3) 0.0148(2) 0.0097(2) 0.0019(2)
Br9 0.0327(3) 0.0460(3) 0.0310(3) -0.0097(2) 0.0147(2) 0.0039(2)
Br10 0.0472(3) 0.0463(3) 0.0296(3) -0.0152(2) 0.0040(2) -0.0060(3)
Br11 0.0265(3) 0.0501(4) 0.0446(3) -0.0089(3) 0.0010(2) -0.0103(2)
Br12 0.0248(2) 0.0461(3) 0.0432(3) -0.0073(2) 0.0169(2) -0.0039(2)
C1 0.018(2) 0.025(3) 0.026(2) -0.001(2) 0.0022(18) 0.0018(19)
C2 0.026(2) 0.025(3) 0.023(2) 0.0019(19) 0.0012(19) 0.005(2)
C3 0.032(3) 0.027(3) 0.032(3) 0.011(2) 0.002(2) 0.007(2)
C4 0.028(2) 0.018(3) 0.040(3) 0.002(2) 0.006(2) 0.008(2)
C5 0.025(2) 0.027(3) 0.022(2) -0.002(2) 0.0050(18) 0.004(2)
C6 0.018(2) 0.021(2) 0.024(2) 0.0013(19) 0.0019(17) -0.0015(18)
C7 0.023(2) 0.017(2) 0.023(2) -0.0013(18) 0.0021(18) 0.0007(18)
C8 0.028(2) 0.017(2) 0.021(2) -0.0018(18) 0.0069(18) 0.0014(19)
C9 0.016(2) 0.021(2) 0.031(2) 0.002(2) -0.0015(18) 0.0011(18)
C10 0.033(3) 0.020(3) 0.020(2) 0.0043(19) 0.0011(19) 0.003(2)
C11 0.030(2) 0.022(3) 0.022(2) 0.0012(19) 0.0073(19) 0.000(2)
C12 0.025(2) 0.017(2) 0.023(2) 0.0000(18) 0.0044(19) 0.0007(19)
C13 0.021(2) 0.017(2) 0.022(2) 0.0029(18) 0.0049(18) 0.0038(18)
C14 0.021(2) 0.026(3) 0.021(2) 0.0015(19) 0.0097(18) 0.0055(19)
C15 0.030(2) 0.020(2) 0.017(2) -0.0004(18) 0.0028(18) 0.0010(19)
C16 0.020(2) 0.025(3) 0.029(2) 0.004(2) 0.0032(19) -0.0019(19)
C17 0.017(2) 0.031(3) 0.023(2) 0.004(2) 0.0064(18) 0.0019(19)
C18 0.023(2) 0.016(2) 0.021(2) 0.0052(18) 0.0069(18) 0.0044(18)
C19 0.028(2) 0.027(3) 0.030(2) 0.003(2) 0.011(2) -0.003(2)
C20 0.021(2) 0.029(3) 0.047(3) 0.004(2) 0.007(2) 0.002(2)
C21 0.032(3) 0.036(3) 0.061(4) 0.009(3) 0.020(3) 0.009(2)
C22 0.061(4) 0.032(3) 0.065(4) 0.002(3) 0.038(3) 0.006(3)
C23 0.070(4) 0.035(3) 0.038(3) -0.008(3) 0.020(3) 0.005(3)
C24 0.052(3) 0.029(3) 0.033(3) 0.003(2) 0.011(2) 0.008(3)
C25 0.030(3) 0.022(3) 0.035(3) 0.001(2) 0.013(2) -0.004(2)
C26 0.040(3) 0.029(3) 0.031(3) 0.000(2) 0.010(2) -0.004(2)
C27 0.048(3) 0.036(3) 0.034(3) 0.008(2) 0.008(2) 0.003(3)
C28 0.061(4) 0.037(4) 0.055(4) 0.016(3) 0.014(3) -0.005(3)
C29 0.066(4) 0.044(4) 0.079(5) 0.015(4) -0.005(4) -0.033(3)
C30 0.044(3) 0.037(3) 0.049(3) 0.013(3) -0.010(3) -0.012(3)
C31 0.021(2) 0.024(3) 0.025(2) -0.0029(19) 0.0030(18) -0.0028(19)
C32 0.032(3) 0.025(3) 0.032(3) -0.001(2) 0.006(2) -0.006(2)
C33 0.026(3) 0.033(3) 0.044(3) -0.001(2) 0.007(2) 0.001(2)
C34 0.030(3) 0.049(4) 0.057(4) 0.002(3) 0.012(3) -0.011(3)
C35 0.038(3) 0.036(3) 0.053(3) 0.004(3) 0.012(3) -0.012(3)
C36 0.034(3) 0.023(3) 0.036(3) 0.001(2) 0.004(2) -0.002(2)
C37 0.037(3) 0.024(3) 0.028(2) -0.002(2) 0.000(2) -0.006(2)
C38 0.036(3) 0.032(3) 0.042(3) -0.005(2) 0.003(2) 0.001(2)
C39 0.035(3) 0.046(4) 0.050(3) -0.002(3) -0.005(3) -0.007(3)
C40 0.047(4) 0.041(4) 0.052(4) -0.008(3) -0.016(3) -0.005(3)
C41 0.054(4) 0.043(4) 0.041(3) -0.016(3) -0.005(3) 0.004(3)
C42 0.040(3) 0.035(3) 0.039(3) -0.006(2) 0.001(2) 0.006(2)
C43 0.031(3) 0.041(3) 0.025(2) -0.012(2) 0.002(2) 0.002(2)
C44 0.038(3) 0.062(4) 0.034(3) -0.002(3) 0.006(2) 0.000(3)
C45 0.037(3) 0.093(6) 0.045(4) 0.001(4) 0.017(3) 0.005(3)
C46 0.044(4) 0.090(6) 0.049(4) -0.023(4) 0.005(3) 0.023(4)
C47 0.056(4) 0.044(4) 0.055(4) -0.023(3) -0.008(3) 0.013(3)
C48 0.043(3) 0.035(3) 0.046(3) -0.012(3) 0.001(3) 0.003(3)
C49 0.026(2) 0.035(3) 0.024(2) -0.002(2) 0.0059(19) -0.001(2)
C50 0.069(4) 0.042(4) 0.024(3) 0.001(2) 0.000(3) -0.011(3)
C51 0.079(5) 0.031(3) 0.043(3) 0.004(3) 0.010(3) -0.005(3)
C52 0.049(3) 0.041(4) 0.043(3) 0.016(3) 0.014(3) 0.007(3)
C53 0.046(3) 0.053(4) 0.031(3) 0.008(3) 0.005(2) 0.005(3)
C54 0.048(3) 0.034(3) 0.027(3) -0.001(2) 0.003(2) -0.002(3)
Li1 0.026(4) 0.036(5) 0.027(4) 0.007(4) 0.009(3) -0.001(4)
Li2 0.037(5) 0.031(5) 0.030(4) 0.003(4) 0.013(4) -0.002(4)
Mn1 0.0205(3) 0.0178(4) 0.0212(3) 0.0008(3) 0.0039(3) 0.0023(3)
N1 0.027(2) 0.036(2) 0.024(2) -0.0009(18) 0.0039(16) 0.0007(18)
O1 0.0283(17) 0.0220(17) 0.0223(16) -0.0003(13) 0.0014(13) 0.0024(14)
O2 0.0305(17) 0.0176(17) 0.0227(15) -0.0011(13) 0.0032(13) 0.0059(13)
O3 0.0252(16) 0.0203(17) 0.0222(15) 0.0046(13) 0.0044(13) 0.0021(13)
O4 0.0226(16) 0.0219(17) 0.0246(16) 0.0048(13) 0.0051(13) 0.0037(13)
O5 0.0175(15) 0.0240(17) 0.0258(16) -0.0030(13) 0.0072(12) 0.0021(13)
O6 0.0230(16) 0.0230(17) 0.0253(16) -0.0037(14) 0.0083(13) -0.0004(13)
P1 0.0232(6) 0.0234(7) 0.0232(6) -0.0004(5) 0.0036(5) -0.0030(5)
P2 0.0269(6) 0.0291(7) 0.0232(6) -0.0026(5) 0.0008(5) -0.0010(5)

loop_
_atom_type_symbol
_atom_type_description
_atom_type_scat_dispersion_real
_atom_type_scat_dispersion_imag
_atom_type_scat_source
C C 0.0033 0.0016 'International Tables Vol C Tables 4.2.6.8 and 6.1.1.4'
O O 0.0106 0.0060 'International Tables Vol C Tables 4.2.6.8 and 6.1.1.4'
Mn Mn 0.3368 0.7283 'International Tables Vol C Tables 4.2.6.8 and 6.1.1.4'
Br Br -0.2901 2.4595 'International Tables Vol C Tables 4.2.6.8 and 6.1.1.4'
P P 0.1023 0.0942 'International Tables Vol C Tables 4.2.6.8 and 6.1.1.4'
N N 0.0061 0.0033 'International Tables Vol C Tables 4.2.6.8 and 6.1.1.4'
Li Li -0.0003 0.0001 'International Tables Vol C Tables 4.2.6.8 and 6.1.1.4'
H H 0.0000 0.0000 'International Tables Vol C Tables 4.2.6.8 and 6.1.1.4'

loop_
_geom_angle_atom_site_label_1
_geom_angle_atom_site_label_2
_geom_angle_atom_site_label_3
_geom_angle
_geom_angle_site_symmetry_1
_geom_angle_site_symmetry_3
_geom_angle_publ_flag
O1 C1 C2 124.4(4) . . ?
O1 C1 C6 115.7(4) . . ?
C2 C1 C6 119.9(4) . . ?
C1 C2 C3 119.7(4) . . ?
C1 C2 Br1 117.0(3) . . ?
C3 C2 Br1 123.3(3) . . ?
C4 C3 C2 120.7(4) . . ?
C4 C3 Br2 120.3(4) . . ?
C2 C3 Br2 119.0(3) . . ?
C3 C4 C5 119.4(4) . . ?
C3 C4 Br3 120.6(4) . . ?
C5 C4 Br3 119.9(4) . . ?
C6 C5 C4 121.2(4) . . ?
C6 C5 Br4 117.2(3) . . ?
C4 C5 Br4 121.7(4) . . ?
O2 C6 C5 125.0(4) . . ?
O2 C6 C1 116.0(4) . . ?
C5 C6 C1 119.1(4) . . ?
O3 C7 C8 123.9(4) . . ?
O3 C7 C12 117.3(4) . . ?
C8 C7 C12 118.7(4) . . ?
O3 C7 Li1 40.8(3) . . ?
C8 C7 Li1 109.6(3) . . ?
C12 C7 Li1 115.4(3) . . ?
C7 C8 C9 121.3(4) . . ?
C7 C8 Br5 117.0(3) . . ?
C9 C8 Br5 121.7(3) . . ?
C10 C9 C8 120.1(4) . . ?
C10 C9 Br6 120.5(3) . . ?
C8 C9 Br6 119.4(3) . . ?
C9 C10 C11 119.0(4) . . ?
C9 C10 Br7 120.7(3) . . ?
C11 C10 Br7 120.2(3) . . ?
C12 C11 C10 122.2(4) . . ?
C12 C11 Br8 116.8(3) . . ?
C10 C11 Br8 120.9(3) . . ?
O4 C12 C11 123.9(4) . . ?
O4 C12 C7 117.6(4) . . ?
C11 C12 C7 118.5(4) . . ?
O5 C13 C14 123.7(4) . . ?
O5 C13 C18 117.1(4) . . ?
C14 C13 C18 119.1(4) . . ?
C13 C14 C15 122.0(4) . . ?
C13 C14 Br9 117.0(3) . . ?
C15 C14 Br9 121.0(3) . . ?
C16 C15 C14 118.6(4) . . ?
C16 C15 Br10 121.2(3) . . ?
C14 C15 Br10 120.2(3) . . ?
C15 C16 C17 120.0(4) . . ?
C15 C16 Br11 120.0(3) . . ?
C17 C16 Br11 119.9(3) . . ?
C18 C17 C16 121.8(4) . . ?
C18 C17 Br12 116.5(3) . . ?
C16 C17 Br12 121.7(3) . . ?
O6 C18 C17 124.0(4) . . ?
O6 C18 C13 117.6(4) . . ?
C17 C18 C13 118.3(4) . . ?
C24 C19 C20 119.6(5) . . ?
C24 C19 P1 119.8(4) . . ?
C20 C19 P1 120.4(4) . . ?
C21 C20 C19 119.6(5) . . ?
C22 C21 C20 120.8(5) . . ?
C21 C22 C23 119.8(5) . . ?
C22 C23 C24 120.2(5) . . ?
C23 C24 C19 119.8(5) . . ?
C26 C25 C30 119.5(5) . . ?
C26 C25 P1 121.6(4) . . ?
C30 C25 P1 118.9(4) . . ?
C27 C26 C25 120.3(5) . . ?
C28 C27 C26 120.5(5) . . ?
C27 C28 C29 119.3(5) . . ?
C28 C29 C30 121.1(6) . . ?
C29 C30 C25 119.3(5) . . ?
C36 C31 C32 119.1(4) . . ?
C36 C31 P1 119.6(4) . . ?
C32 C31 P1 121.0(4) . . ?
C33 C32 C31 119.8(5) . . ?
C32 C33 C34 120.5(5) . . ?
C35 C34 C33 120.0(5) . . ?
C34 C35 C36 119.9(5) . . ?
C35 C36 C31 120.7(5) . . ?
C38 C37 C42 120.0(5) . . ?
C38 C37 P2 118.3(4) . . ?
C42 C37 P2 121.4(4) . . ?
C39 C38 C37 119.6(5) . . ?
C40 C39 C38 120.3(5) . . ?
C41 C40 C39 120.8(5) . . ?
C40 C41 C42 120.1(5) . . ?
C41 C42 C37 119.1(5) . . ?
C44 C43 C48 119.4(5) . . ?
C44 C43 P2 121.7(4) . . ?
C48 C43 P2 118.8(4) . . ?
C43 C44 C45 120.0(6) . . ?
C46 C45 C44 119.2(6) . . ?
C45 C46 C47 121.6(6) . . ?
C48 C47 C46 118.8(6) . . ?
C47 C48 C43 120.9(6) . . ?
C50 C49 C54 118.4(5) . . ?
C50 C49 P2 120.1(4) . . ?
C54 C49 P2 121.5(4) . . ?
C49 C50 C51 121.1(5) . . ?
C52 C51 C50 119.7(6) . . ?
C53 C52 C51 120.1(5) . . ?
C52 C53 C54 120.4(5) . . ?
C53 C54 C49 120.3(5) . . ?
O1S C1S C2S 105.7(5) . . ?
C1S C2S C3S 104.1(6) . . ?
C4S C3S C2S 103.0(6) . . ?
O1S C4S C3S 106.8(5) . . ?
O2S C5S C6S 107.1(5) . . ?
C5S C6S C7S 103.1(5) . . ?
C8S C7S C6S 102.5(5) . . ?
O2S C8S C7S 105.1(4) . . ?
O3S C9S C10S 107.1(6) . . ?
C11S C10S C9S 103.3(9) . . ?
C10S C11S C12S 112.0(10) . . ?
O3S C12S C11S 102.7(7) . . ?
O4S C13S C14S 109.1(6) . . ?
C13S C14S C15S 104.2(6) . . ?
C14S C15S C16S 102.8(6) . . ?
O4S C16S C15S 103.8(5) . . ?
O5S C17S C18S 107.3(6) . . ?
C19S C18S C17S 105.3(6) . . ?
C18S C19S C20S 104.3(6) . . ?
O5S C20S C19S 105.2(6) . . ?
O1S Li1 O2S 110.2(4) . . ?
O1S Li1 O5 124.2(4) . . ?
O2S Li1 O5 111.7(4) . . ?
O1S Li1 O3 113.9(4) . . ?
O2S Li1 O3 107.5(4) . . ?
O5 Li1 O3 86.3(3) . . ?
O1S Li1 C7 131.3(4) . . ?
O2S Li1 C7 82.6(3) . . ?
O5 Li1 C7 89.3(3) . . ?
O3 Li1 C7 25.83(16) . . ?
O1S Li1 Mn1 120.6(4) . . ?
O2S Li1 Mn1 128.8(3) . . ?
O5 Li1 Mn1 41.51(18) . . ?
O3 Li1 Mn1 47.13(18) . . ?
C7 Li1 Mn1 60.29(18) . . ?
O4S Li2 O3S 113.0(4) . . ?
O4S Li2 O6 111.3(4) . . ?
O3S Li2 O6 109.2(4) . . ?
O4S Li2 O4 117.4(4) . . ?
O3S Li2 O4 114.6(4) . . ?
O6 Li2 O4 88.5(3) . . ?
O4S Li2 Mn1 118.6(4) . . ?
O3S Li2 Mn1 128.3(4) . . ?
O6 Li2 Mn1 47.50(19) . . ?
O4 Li2 Mn1 41.84(17) . . ?
O1 Mn1 O2 85.05(13) . . ?
O1 Mn1 O4 174.79(13) . . ?
O2 Mn1 O4 89.89(12) . . ?
O1 Mn1 O5 88.68(13) . . ?
O2 Mn1 O5 173.49(12) . . ?
O4 Mn1 O5 96.34(13) . . ?
O1 Mn1 O6 96.79(12) . . ?
O2 Mn1 O6 99.15(12) . . ?
O4 Mn1 O6 82.76(12) . . ?
O5 Mn1 O6 79.84(11) . . ?
O1 Mn1 O3 102.28(12) . . ?
O2 Mn1 O3 101.77(12) . . ?
O4 Mn1 O3 79.96(11) . . ?
O5 Mn1 O3 81.25(11) . . ?
O6 Mn1 O3 152.70(12) . . ?
O1 Mn1 Li2 136.29(19) . . ?
O2 Mn1 Li2 90.00(19) . . ?
O4 Mn1 Li2 42.22(19) . . ?
O5 Mn1 Li2 93.35(19) . . ?
O6 Mn1 Li2 41.27(18) . . ?
O3 Mn1 Li2 121.19(18) . . ?
O1 Mn1 Li1 86.90(18) . . ?
O2 Mn1 Li1 139.86(19) . . ?
O4 Mn1 Li1 97.81(17) . . ?
O5 Mn1 Li1 41.11(18) . . ?
O6 Mn1 Li1 120.85(18) . . ?
O3 Mn1 Li1 42.29(17) . . ?
Li2 Mn1 Li1 121.6(2) . . ?
P2 N1 P1 137.2(3) . . ?
C1 O1 Mn1 111.9(3) . . ?
C6 O2 Mn1 111.4(3) . . ?
C7 O3 Li1 113.4(3) . . ?
C7 O3 Mn1 109.4(3) . . ?
Li1 O3 Mn1 90.6(2) . . ?
C12 O4 Mn1 115.8(3) . . ?
C12 O4 Li2 146.6(4) . . ?
Mn1 O4 Li2 95.9(3) . . ?
C13 O5 Li1 146.8(4) . . ?
C13 O5 Mn1 113.7(2) . . ?
Li1 O5 Mn1 97.4(3) . . ?
C18 O6 Li2 120.5(4) . . ?
C18 O6 Mn1 108.2(2) . . ?
Li2 O6 Mn1 91.2(3) . . ?
C1S O1S C4S 109.5(4) . . ?
C1S O1S Li1 120.1(4) . . ?
C4S O1S Li1 127.0(4) . . ?
C5S O2S C8S 109.4(4) . . ?
C5S O2S Li1 127.1(4) . . ?
C8S O2S Li1 120.2(4) . . ?
C9S O3S C12S 109.2(5) . . ?
C9S O3S Li2 119.8(4) . . ?
C12S O3S Li2 130.7(5) . . ?
C13S O4S C16S 109.1(5) . . ?
C13S O4S Li2 128.6(5) . . ?
C16S O4S Li2 121.6(4) . . ?
C17S O5S C20S 106.1(5) . . ?
N1 P1 C31 115.4(2) . . ?
N1 P1 C19 109.1(2) . . ?
C31 P1 C19 104.8(2) . . ?
N1 P1 C25 110.2(2) . . ?
C31 P1 C25 106.4(2) . . ?
C19 P1 C25 110.8(2) . . ?
N1 P2 C43 114.4(2) . . ?
N1 P2 C49 111.1(2) . . ?
C43 P2 C49 108.5(2) . . ?
N1 P2 C37 109.7(2) . . ?
C43 P2 C37 107.0(2) . . ?
C49 P2 C37 105.7(2) . . ?

loop_
_geom_bond_atom_site_label_1
_geom_bond_atom_site_label_2
_geom_bond_distance
_geom_bond_site_symmetry_2
_geom_bond_publ_flag
Br1 C2 1.885(4) . ?
Br2 C3 1.892(5) . ?
Br3 C4 1.886(5) . ?
Br4 C5 1.898(4) . ?
Br5 C8 1.883(4) . ?
Br6 C9 1.894(4) . ?
Br7 C10 1.892(4) . ?
Br8 C11 1.901(4) . ?
Br9 C14 1.893(4) . ?
Br10 C15 1.881(4) . ?
Br11 C16 1.890(4) . ?
Br12 C17 1.891(4) . ?
C1 O1 1.337(5) . ?
C1 C2 1.389(6) . ?
C1 C6 1.416(6) . ?
C2 C3 1.395(7) . ?
C3 C4 1.379(7) . ?
C4 C5 1.397(6) . ?
C5 C6 1.376(6) . ?
C6 O2 1.330(5) . ?
C7 O3 1.323(5) . ?
C7 C8 1.395(6) . ?
C7 C12 1.431(6) . ?
C7 Li1 2.787(9) . ?
C8 C9 1.400(6) . ?
C9 C10 1.379(6) . ?
C10 C11 1.404(6) . ?
C11 C12 1.383(6) . ?
C12 O4 1.327(5) . ?
C13 O5 1.336(5) . ?
C13 C14 1.382(6) . ?
C13 C18 1.429(6) . ?
C14 C15 1.407(6) . ?
C15 C16 1.389(6) . ?
C16 C17 1.395(6) . ?
C17 C18 1.390(6) . ?
C18 O6 1.319(5) . ?
C19 C24 1.392(7) . ?
C19 C20 1.393(6) . ?
C19 P1 1.796(5) . ?
C20 C21 1.382(7) . ?
C21 C22 1.374(8) . ?
C22 C23 1.382(8) . ?
C23 C24 1.387(7) . ?
C25 C26 1.381(7) . ?
C25 C30 1.388(7) . ?
C25 P1 1.807(5) . ?
C26 C27 1.378(7) . ?
C27 C28 1.373(8) . ?
C28 C29 1.376(8) . ?
C29 C30 1.382(8) . ?
C31 C36 1.386(6) . ?
C31 C32 1.388(6) . ?
C31 P1 1.795(4) . ?
C32 C33 1.379(6) . ?
C33 C34 1.386(7) . ?
C34 C35 1.365(8) . ?
C35 C36 1.382(7) . ?
C37 C38 1.383(7) . ?
C37 C42 1.400(7) . ?
C37 P2 1.801(5) . ?
C38 C39 1.382(7) . ?
C39 C40 1.378(8) . ?
C40 C41 1.358(8) . ?
C41 C42 1.397(7) . ?
C43 C44 1.385(7) . ?
C43 C48 1.396(7) . ?
C43 P2 1.797(5) . ?
C44 C45 1.395(8) . ?
C45 C46 1.378(9) . ?
C46 C47 1.381(9) . ?
C47 C48 1.376(8) . ?
C49 C50 1.374(7) . ?
C49 C54 1.388(6) . ?
C49 P2 1.798(5) . ?
C50 C51 1.380(7) . ?
C51 C52 1.374(8) . ?
C52 C53 1.361(8) . ?
C53 C54 1.379(7) . ?
C1S O1S 1.432(7) . ?
C1S C2S 1.487(9) . ?
C2S C3S 1.495(9) . ?
C3S C4S 1.493(8) . ?
C4S O1S 1.434(6) . ?
C5S O2S 1.434(6) . ?
C5S C6S 1.471(8) . ?
C6S C7S 1.517(8) . ?
C7S C8S 1.503(8) . ?
C8S O2S 1.443(6) . ?
C9S O3S 1.396(7) . ?
C9S C10S 1.495(11) . ?
C10S C11S 1.411(12) . ?
C11S C12S 1.464(12) . ?
C12S O3S 1.434(8) . ?
C13S O4S 1.405(7) . ?
C13S C14S 1.453(10) . ?
C14S C15S 1.506(10) . ?
C15S C16S 1.510(9) . ?
C16S O4S 1.446(7) . ?
C17S O5S 1.388(7) . ?
C17S C18S 1.491(9) . ?
C18S C19S 1.473(9) . ?
C19S C20S 1.527(9) . ?
C20S O5S 1.419(8) . ?
Li1 O1S 1.923(8) . ?
Li1 O2S 1.940(9) . ?
Li1 O5 1.955(8) . ?
Li1 O3 1.984(9) . ?
Li1 Mn1 2.948(8) . ?
Li2 O4S 1.915(9) . ?
Li2 O3S 1.919(9) . ?
Li2 O6 1.927(9) . ?
Li2 O4 1.973(9) . ?
Li2 Mn1 2.920(8) . ?
Mn1 O1 1.898(3) . ?
Mn1 O2 1.917(3) . ?
Mn1 O4 1.959(3) . ?
Mn1 O5 1.970(3) . ?
Mn1 O6 2.154(3) . ?
Mn1 O3 2.161(3) . ?
N1 P2 1.580(4) . ?
N1 P1 1.580(4) . ?

loop_
_geom_torsion_atom_site_label_1
_geom_torsion_atom_site_label_2
_geom_torsion_atom_site_label_3
_geom_torsion_atom_site_label_4
_geom_torsion
_geom_torsion_site_symmetry_1
_geom_torsion_site_symmetry_2
_geom_torsion_site_symmetry_3
_geom_torsion_site_symmetry_4
_geom_torsion_publ_flag
O1 C1 C2 C3 -176.1(4) . . . . ?
C6 C1 C2 C3 3.0(7) . . . . ?
O1 C1 C2 Br1 2.5(6) . . . . ?
C6 C1 C2 Br1 -178.4(3) . . . . ?
C1 C2 C3 C4 -1.4(7) . . . . ?
Br1 C2 C3 C4 -179.9(4) . . . . ?
C1 C2 C3 Br2 176.3(3) . . . . ?
Br1 C2 C3 Br2 -2.2(6) . . . . ?
C2 C3 C4 C5 -1.9(7) . . . . ?
Br2 C3 C4 C5 -179.5(4) . . . . ?
C2 C3 C4 Br3 175.1(4) . . . . ?
Br2 C3 C4 Br3 -2.5(6) . . . . ?
C3 C4 C5 C6 3.5(7) . . . . ?
Br3 C4 C5 C6 -173.5(3) . . . . ?
C3 C4 C5 Br4 -176.9(4) . . . . ?
Br3 C4 C5 Br4 6.1(6) . . . . ?
C4 C5 C6 O2 178.1(4) . . . . ?
Br4 C5 C6 O2 -1.5(6) . . . . ?
C4 C5 C6 C1 -1.9(7) . . . . ?
Br4 C5 C6 C1 178.5(3) . . . . ?
O1 C1 C6 O2 -2.2(6) . . . . ?
C2 C1 C6 O2 178.6(4) . . . . ?
O1 C1 C6 C5 177.8(4) . . . . ?
C2 C1 C6 C5 -1.4(6) . . . . ?
O3 C7 C8 C9 -176.7(4) . . . . ?
C12 C7 C8 C9 2.0(6) . . . . ?
Li1 C7 C8 C9 -133.5(4) . . . . ?
O3 C7 C8 Br5 0.7(6) . . . . ?
C12 C7 C8 Br5 179.4(3) . . . . ?
Li1 C7 C8 Br5 43.8(4) . . . . ?
C7 C8 C9 C10 -2.2(7) . . . . ?
Br5 C8 C9 C10 -179.4(3) . . . . ?
C7 C8 C9 Br6 176.1(3) . . . . ?
Br5 C8 C9 Br6 -1.2(5) . . . . ?
C8 C9 C10 C11 0.2(7) . . . . ?
Br6 C9 C10 C11 -178.0(3) . . . . ?
C8 C9 C10 Br7 179.9(3) . . . . ?
Br6 C9 C10 Br7 1.6(5) . . . . ?
C9 C10 C11 C12 1.9(7) . . . . ?
Br7 C10 C11 C12 -177.8(3) . . . . ?
C9 C10 C11 Br8 -179.0(3) . . . . ?
Br7 C10 C11 Br8 1.4(5) . . . . ?
C10 C11 C12 O4 177.0(4) . . . . ?
Br8 C11 C12 O4 -2.1(6) . . . . ?
C10 C11 C12 C7 -2.0(7) . . . . ?
Br8 C11 C12 C7 178.8(3) . . . . ?
O3 C7 C12 O4 -0.2(6) . . . . ?
C8 C7 C12 O4 -179.0(4) . . . . ?
Li1 C7 C12 O4 -46.0(5) . . . . ?
O3 C7 C12 C11 178.9(4) . . . . ?
C8 C7 C12 C11 0.1(6) . . . . ?
Li1 C7 C12 C11 133.1(4) . . . . ?
O5 C13 C14 C15 -178.7(4) . . . . ?
C18 C13 C14 C15 2.8(6) . . . . ?
O5 C13 C14 Br9 0.4(6) . . . . ?
C18 C13 C14 Br9 -178.1(3) . . . . ?
C13 C14 C15 C16 -1.9(7) . . . . ?
Br9 C14 C15 C16 179.0(3) . . . . ?
C13 C14 C15 Br10 178.2(3) . . . . ?
Br9 C14 C15 Br10 -0.9(5) . . . . ?
C14 C15 C16 C17 -0.8(6) . . . . ?
Br10 C15 C16 C17 179.1(3) . . . . ?
C14 C15 C16 Br11 176.9(3) . . . . ?
Br10 C15 C16 Br11 -3.2(5) . . . . ?
C15 C16 C17 C18 2.7(7) . . . . ?
Br11 C16 C17 C18 -175.0(3) . . . . ?
C15 C16 C17 Br12 -176.0(3) . . . . ?
Br11 C16 C17 Br12 6.3(5) . . . . ?
C16 C17 C18 O6 178.9(4) . . . . ?
Br12 C17 C18 O6 -2.4(6) . . . . ?
C16 C17 C18 C13 -1.8(6) . . . . ?
Br12 C17 C18 C13 176.9(3) . . . . ?
O5 C13 C18 O6 -0.2(6) . . . . ?
C14 C13 C18 O6 178.4(4) . . . . ?
O5 C13 C18 C17 -179.6(4) . . . . ?
C14 C13 C18 C17 -1.0(6) . . . . ?
C24 C19 C20 C21 -1.5(7) . . . . ?
P1 C19 C20 C21 174.0(4) . . . . ?
C19 C20 C21 C22 1.8(8) . . . . ?
C20 C21 C22 C23 -1.5(8) . . . . ?
C21 C22 C23 C24 0.8(9) . . . . ?
C22 C23 C24 C19 -0.6(8) . . . . ?
C20 C19 C24 C23 0.9(8) . . . . ?
P1 C19 C24 C23 -174.7(4) . . . . ?
C30 C25 C26 C27 -1.8(8) . . . . ?
P1 C25 C26 C27 177.0(4) . . . . ?
C25 C26 C27 C28 1.5(8) . . . . ?
C26 C27 C28 C29 -0.4(9) . . . . ?
C27 C28 C29 C30 -0.5(11) . . . . ?
C28 C29 C30 C25 0.2(10) . . . . ?
C26 C25 C30 C29 0.9(9) . . . . ?
P1 C25 C30 C29 -177.9(5) . . . . ?
C36 C31 C32 C33 -1.0(7) . . . . ?
P1 C31 C32 C33 -175.2(4) . . . . ?
C31 C32 C33 C34 0.3(8) . . . . ?
C32 C33 C34 C35 1.1(8) . . . . ?
C33 C34 C35 C36 -1.7(9) . . . . ?
C34 C35 C36 C31 1.0(8) . . . . ?
C32 C31 C36 C35 0.4(7) . . . . ?
P1 C31 C36 C35 174.7(4) . . . . ?
C42 C37 C38 C39 -0.7(8) . . . . ?
P2 C37 C38 C39 -175.4(4) . . . . ?
C37 C38 C39 C40 0.7(8) . . . . ?
C38 C39 C40 C41 -0.9(9) . . . . ?
C39 C40 C41 C42 1.1(9) . . . . ?
C40 C41 C42 C37 -1.1(9) . . . . ?
C38 C37 C42 C41 0.9(8) . . . . ?
P2 C37 C42 C41 175.4(4) . . . . ?
C48 C43 C44 C45 0.0(8) . . . . ?
P2 C43 C44 C45 -176.7(4) . . . . ?
C43 C44 C45 C46 -1.1(8) . . . . ?
C44 C45 C46 C47 1.1(9) . . . . ?
C45 C46 C47 C48 0.1(9) . . . . ?
C46 C47 C48 C43 -1.4(8) . . . . ?
C44 C43 C48 C47 1.3(8) . . . . ?
P2 C43 C48 C47 178.1(4) . . . . ?
C54 C49 C50 C51 -0.1(9) . . . . ?
P2 C49 C50 C51 178.5(5) . . . . ?
C49 C50 C51 C52 0.3(10) . . . . ?
C50 C51 C52 C53 -0.3(9) . . . . ?
C51 C52 C53 C54 0.0(9) . . . . ?
C52 C53 C54 C49 0.3(8) . . . . ?
C50 C49 C54 C53 -0.3(8) . . . . ?
P2 C49 C54 C53 -178.8(4) . . . . ?
O1S C1S C2S C3S 29.2(7) . . . . ?
C1S C2S C3S C4S -32.7(7) . . . . ?
C2S C3S C4S O1S 24.8(7) . . . . ?
O2S C5S C6S C7S 27.1(6) . . . . ?
C5S C6S C7S C8S -35.4(6) . . . . ?
C6S C7S C8S O2S 31.0(5) . . . . ?
O3S C9S C10S C11S 16.6(10) . . . . ?
C9S C10S C11S C12S -2.9(12) . . . . ?
C10S C11S C12S O3S -11.3(12) . . . . ?
O4S C13S C14S C15S -17.3(8) . . . . ?
C13S C14S C15S C16S 30.2(8) . . . . ?
C14S C15S C16S O4S -32.1(7) . . . . ?
O5S C17S C18S C19S 19.6(8) . . . . ?
C17S C18S C19S C20S 1.3(8) . . . . ?
C18S C19S C20S O5S -21.1(8) . . . . ?
O3 C7 Li1 O1S 54.5(5) . . . . ?
C8 C7 Li1 O1S -65.2(6) . . . . ?
C12 C7 Li1 O1S 157.6(5) . . . . ?
O3 C7 Li1 O2S 165.0(5) . . . . ?
C8 C7 Li1 O2S 45.3(4) . . . . ?
C12 C7 Li1 O2S -91.9(4) . . . . ?
O3 C7 Li1 O5 -83.0(4) . . . . ?
C8 C7 Li1 O5 157.3(4) . . . . ?
C12 C7 Li1 O5 20.2(5) . . . . ?
C8 C7 Li1 O3 -119.7(5) . . . . ?
C12 C7 Li1 O3 103.2(5) . . . . ?
O3 C7 Li1 Mn1 -51.8(3) . . . . ?
C8 C7 Li1 Mn1 -171.4(3) . . . . ?
C12 C7 Li1 Mn1 51.4(3) . . . . ?
O4S Li2 Mn1 O1 -72.4(5) . . . . ?
O3S Li2 Mn1 O1 102.2(5) . . . . ?
O6 Li2 Mn1 O1 21.1(4) . . . . ?
O4 Li2 Mn1 O1 -172.66(19) . . . . ?
O4S Li2 Mn1 O2 10.4(4) . . . . ?
O3S Li2 Mn1 O2 -175.0(5) . . . . ?
O6 Li2 Mn1 O2 104.0(2) . . . . ?
O4 Li2 Mn1 O2 -89.8(2) . . . . ?
O4S Li2 Mn1 O4 100.2(5) . . . . ?
O3S Li2 Mn1 O4 -85.1(5) . . . . ?
O6 Li2 Mn1 O4 -166.2(4) . . . . ?
O4S Li2 Mn1 O5 -164.0(4) . . . . ?
O3S Li2 Mn1 O5 10.6(5) . . . . ?
O6 Li2 Mn1 O5 -70.5(2) . . . . ?
O4 Li2 Mn1 O5 95.7(2) . . . . ?
O4S Li2 Mn1 O6 -93.6(5) . . . . ?
O3S Li2 Mn1 O6 81.1(5) . . . . ?
O4 Li2 Mn1 O6 166.2(4) . . . . ?
O4S Li2 Mn1 O3 114.2(4) . . . . ?
O3S Li2 Mn1 O3 -71.2(5) . . . . ?
O6 Li2 Mn1 O3 -152.25(19) . . . . ?
O4 Li2 Mn1 O3 14.0(3) . . . . ?
O4S Li2 Mn1 Li1 164.2(3) . . . . ?
O3S Li2 Mn1 Li1 -21.2(6) . . . . ?
O6 Li2 Mn1 Li1 -102.3(3) . . . . ?
O4 Li2 Mn1 Li1 63.9(3) . . . . ?
O1S Li1 Mn1 O1 16.9(4) . . . . ?
O2S Li1 Mn1 O1 -170.5(5) . . . . ?
O5 Li1 Mn1 O1 -91.5(2) . . . . ?
O3 Li1 Mn1 O1 112.1(2) . . . . ?
C7 Li1 Mn1 O1 139.94(18) . . . . ?
O1S Li1 Mn1 O2 -61.7(5) . . . . ?
O2S Li1 Mn1 O2 110.9(4) . . . . ?
O5 Li1 Mn1 O2 -170.1(2) . . . . ?
O3 Li1 Mn1 O2 33.5(4) . . . . ?
C7 Li1 Mn1 O2 61.4(3) . . . . ?
O1S Li1 Mn1 O4 -160.9(4) . . . . ?
O2S Li1 Mn1 O4 11.7(5) . . . . ?
O5 Li1 Mn1 O4 90.7(2) . . . . ?
O3 Li1 Mn1 O4 -65.6(2) . . . . ?
C7 Li1 Mn1 O4 -37.81(18) . . . . ?
O1S Li1 Mn1 O5 108.4(5) . . . . ?
O2S Li1 Mn1 O5 -79.0(5) . . . . ?
O3 Li1 Mn1 O5 -156.4(4) . . . . ?
C7 Li1 Mn1 O5 -128.5(3) . . . . ?
O1S Li1 Mn1 O6 112.9(4) . . . . ?
O2S Li1 Mn1 O6 -74.5(5) . . . . ?
O5 Li1 Mn1 O6 4.5(3) . . . . ?
O3 Li1 Mn1 O6 -151.84(18) . . . . ?
C7 Li1 Mn1 O6 -124.01(17) . . . . ?
O1S Li1 Mn1 O3 -95.3(5) . . . . ?
O2S Li1 Mn1 O3 77.4(4) . . . . ?
O5 Li1 Mn1 O3 156.4(4) . . . . ?
C7 Li1 Mn1 O3 27.84(18) . . . . ?
O1S Li1 Mn1 Li2 161.6(4) . . . . ?
O2S Li1 Mn1 Li2 -25.8(6) . . . . ?
O5 Li1 Mn1 Li2 53.2(3) . . . . ?
O3 Li1 Mn1 Li2 -103.2(3) . . . . ?
C7 Li1 Mn1 Li2 -75.4(3) . . . . ?
C2 C1 O1 Mn1 -179.0(4) . . . . ?
C6 C1 O1 Mn1 1.8(5) . . . . ?
O2 Mn1 O1 C1 -0.8(3) . . . . ?
O4 Mn1 O1 C1 13.2(16) . . . . ?
O5 Mn1 O1 C1 177.5(3) . . . . ?
O6 Mn1 O1 C1 97.9(3) . . . . ?
O3 Mn1 O1 C1 -101.8(3) . . . . ?
Li2 Mn1 O1 C1 84.0(4) . . . . ?
Li1 Mn1 O1 C1 -141.4(3) . . . . ?
C5 C6 O2 Mn1 -178.5(4) . . . . ?
C1 C6 O2 Mn1 1.4(5) . . . . ?
O1 Mn1 O2 C6 -0.4(3) . . . . ?
O4 Mn1 O2 C6 -179.1(3) . . . . ?
O5 Mn1 O2 C6 -15.9(13) . . . . ?
O6 Mn1 O2 C6 -96.5(3) . . . . ?
O3 Mn1 O2 C6 101.2(3) . . . . ?
Li2 Mn1 O2 C6 -136.9(3) . . . . ?
Li1 Mn1 O2 C6 78.8(4) . . . . ?
C8 C7 O3 Li1 80.7(5) . . . . ?
C12 C7 O3 Li1 -98.0(5) . . . . ?
C8 C7 O3 Mn1 -179.9(3) . . . . ?
C12 C7 O3 Mn1 1.4(5) . . . . ?
Li1 C7 O3 Mn1 99.4(3) . . . . ?
O1S Li1 O3 C7 -138.1(4) . . . . ?
O2S Li1 O3 C7 -15.6(5) . . . . ?
O5 Li1 O3 C7 96.0(4) . . . . ?
Mn1 Li1 O3 C7 111.4(3) . . . . ?
O1S Li1 O3 Mn1 110.5(4) . . . . ?
O2S Li1 O3 Mn1 -127.1(3) . . . . ?
O5 Li1 O3 Mn1 -15.4(2) . . . . ?
C7 Li1 O3 Mn1 -111.4(3) . . . . ?
O1 Mn1 O3 C7 173.7(3) . . . . ?
O2 Mn1 O3 C7 86.3(3) . . . . ?
O4 Mn1 O3 C7 -1.5(3) . . . . ?
O5 Mn1 O3 C7 -99.6(3) . . . . ?
O6 Mn1 O3 C7 -53.0(4) . . . . ?
Li2 Mn1 O3 C7 -11.0(3) . . . . ?
Li1 Mn1 O3 C7 -115.1(4) . . . . ?
O1 Mn1 O3 Li1 -71.2(3) . . . . ?
O2 Mn1 O3 Li1 -158.7(3) . . . . ?
O4 Mn1 O3 Li1 113.6(3) . . . . ?
O5 Mn1 O3 Li1 15.5(3) . . . . ?
O6 Mn1 O3 Li1 62.0(3) . . . . ?
Li2 Mn1 O3 Li1 104.1(3) . . . . ?
C11 C12 O4 Mn1 179.7(3) . . . . ?
C7 C12 O4 Mn1 -1.2(5) . . . . ?
C11 C12 O4 Li2 -19.8(9) . . . . ?
C7 C12 O4 Li2 159.3(6) . . . . ?
O1 Mn1 O4 C12 -114.5(14) . . . . ?
O2 Mn1 O4 C12 -100.5(3) . . . . ?
O5 Mn1 O4 C12 81.4(3) . . . . ?
O6 Mn1 O4 C12 160.2(3) . . . . ?
O3 Mn1 O4 C12 1.5(3) . . . . ?
Li2 Mn1 O4 C12 169.4(4) . . . . ?
Li1 Mn1 O4 C12 40.0(3) . . . . ?
O1 Mn1 O4 Li2 76.2(15) . . . . ?
O2 Mn1 O4 Li2 90.1(3) . . . . ?
O5 Mn1 O4 Li2 -88.0(3) . . . . ?
O6 Mn1 O4 Li2 -9.1(3) . . . . ?
O3 Mn1 O4 Li2 -167.9(3) . . . . ?
Li1 Mn1 O4 Li2 -129.4(3) . . . . ?
O4S Li2 O4 C12 94.4(7) . . . . ?
O3S Li2 O4 C12 -41.8(9) . . . . ?
O6 Li2 O4 C12 -152.3(5) . . . . ?
Mn1 Li2 O4 C12 -162.4(7) . . . . ?
O4S Li2 O4 Mn1 -103.2(4) . . . . ?
O3S Li2 O4 Mn1 120.6(4) . . . . ?
O6 Li2 O4 Mn1 10.1(3) . . . . ?
C14 C13 O5 Li1 9.4(9) . . . . ?
C18 C13 O5 Li1 -172.0(6) . . . . ?
C14 C13 O5 Mn1 167.0(3) . . . . ?
C18 C13 O5 Mn1 -14.4(5) . . . . ?
O1S Li1 O5 C13 60.0(9) . . . . ?
O2S Li1 O5 C13 -76.1(7) . . . . ?
O3 Li1 O5 C13 176.5(5) . . . . ?
C7 Li1 O5 C13 -157.8(5) . . . . ?
Mn1 Li1 O5 C13 159.4(7) . . . . ?
O1S Li1 O5 Mn1 -99.4(5) . . . . ?
O2S Li1 O5 Mn1 124.5(4) . . . . ?
O3 Li1 O5 Mn1 17.1(3) . . . . ?
C7 Li1 O5 Mn1 42.8(2) . . . . ?
O1 Mn1 O5 C13 -81.0(3) . . . . ?
O2 Mn1 O5 C13 -65.6(12) . . . . ?
O4 Mn1 O5 C13 97.5(3) . . . . ?
O6 Mn1 O5 C13 16.1(3) . . . . ?
O3 Mn1 O5 C13 176.3(3) . . . . ?
Li2 Mn1 O5 C13 55.3(3) . . . . ?
Li1 Mn1 O5 C13 -167.8(4) . . . . ?
O1 Mn1 O5 Li1 86.8(3) . . . . ?
O2 Mn1 O5 Li1 102.3(11) . . . . ?
O4 Mn1 O5 Li1 -94.6(3) . . . . ?
O6 Mn1 O5 Li1 -176.1(3) . . . . ?
O3 Mn1 O5 Li1 -15.8(3) . . . . ?
Li2 Mn1 O5 Li1 -136.9(3) . . . . ?
C17 C18 O6 Li2 89.6(5) . . . . ?
C13 C18 O6 Li2 -89.8(5) . . . . ?
C17 C18 O6 Mn1 -167.7(3) . . . . ?
C13 C18 O6 Mn1 12.9(4) . . . . ?
O4S Li2 O6 C18 -138.2(4) . . . . ?
O3S Li2 O6 C18 -12.8(6) . . . . ?
O4 Li2 O6 C18 102.8(4) . . . . ?
Mn1 Li2 O6 C18 112.0(3) . . . . ?
O4S Li2 O6 Mn1 109.8(4) . . . . ?
O3S Li2 O6 Mn1 -124.8(4) . . . . ?
O4 Li2 O6 Mn1 -9.2(3) . . . . ?
O1 Mn1 O6 C18 71.8(3) . . . . ?
O2 Mn1 O6 C18 157.8(3) . . . . ?
O4 Mn1 O6 C18 -113.5(3) . . . . ?
O5 Mn1 O6 C18 -15.6(3) . . . . ?
O3 Mn1 O6 C18 -62.5(4) . . . . ?
Li2 Mn1 O6 C18 -122.7(4) . . . . ?
Li1 Mn1 O6 C18 -18.7(3) . . . . ?
O1 Mn1 O6 Li2 -165.5(3) . . . . ?
O2 Mn1 O6 Li2 -79.4(3) . . . . ?
O4 Mn1 O6 Li2 9.3(3) . . . . ?
O5 Mn1 O6 Li2 107.1(3) . . . . ?
O3 Mn1 O6 Li2 60.3(4) . . . . ?
Li1 Mn1 O6 Li2 104.1(3) . . . . ?
C2S C1S O1S C4S -13.9(6) . . . . ?
C2S C1S O1S Li1 146.4(5) . . . . ?
C3S C4S O1S C1S -7.1(6) . . . . ?
C3S C4S O1S Li1 -165.7(5) . . . . ?
O2S Li1 O1S C1S 138.1(4) . . . . ?
O5 Li1 O1S C1S 1.4(8) . . . . ?
O3 Li1 O1S C1S -101.0(5) . . . . ?
C7 Li1 O1S C1S -123.8(5) . . . . ?
Mn1 Li1 O1S C1S -48.1(6) . . . . ?
O2S Li1 O1S C4S -65.4(6) . . . . ?
O5 Li1 O1S C4S 158.0(5) . . . . ?
O3 Li1 O1S C4S 55.6(6) . . . . ?
C7 Li1 O1S C4S 32.7(8) . . . . ?
Mn1 Li1 O1S C4S 108.5(5) . . . . ?
C6S C5S O2S C8S -7.9(6) . . . . ?
C6S C5S O2S Li1 -167.2(5) . . . . ?
C7S C8S O2S C5S -15.1(5) . . . . ?
C7S C8S O2S Li1 145.9(4) . . . . ?
O1S Li1 O2S C5S -2.6(7) . . . . ?
O5 Li1 O2S C5S 139.7(4) . . . . ?
O3 Li1 O2S C5S -127.3(4) . . . . ?
C7 Li1 O2S C5S -134.1(4) . . . . ?
Mn1 Li1 O2S C5S -175.8(4) . . . . ?
O1S Li1 O2S C8S -160.0(4) . . . . ?
O5 Li1 O2S C8S -17.6(6) . . . . ?
O3 Li1 O2S C8S 75.4(5) . . . . ?
C7 Li1 O2S C8S 68.6(4) . . . . ?
Mn1 Li1 O2S C8S 26.8(6) . . . . ?
C10S C9S O3S C12S -24.9(8) . . . . ?
C10S C9S O3S Li2 149.2(6) . . . . ?
C11S C12S O3S C9S 22.1(8) . . . . ?
C11S C12S O3S Li2 -151.1(7) . . . . ?
O4S Li2 O3S C9S -156.6(5) . . . . ?
O6 Li2 O3S C9S 79.0(6) . . . . ?
O4 Li2 O3S C9S -18.4(7) . . . . ?
Mn1 Li2 O3S C9S 28.5(7) . . . . ?
O4S Li2 O3S C12S 16.0(8) . . . . ?
O6 Li2 O3S C12S -108.4(6) . . . . ?
O4 Li2 O3S C12S 154.1(6) . . . . ?
Mn1 Li2 O3S C12S -158.9(5) . . . . ?
C14S C13S O4S C16S -3.4(8) . . . . ?
C14S C13S O4S Li2 167.3(5) . . . . ?
C15S C16S O4S C13S 22.6(7) . . . . ?
C15S C16S O4S Li2 -148.8(5) . . . . ?
O3S Li2 O4S C13S 37.5(8) . . . . ?
O6 Li2 O4S C13S 160.7(5) . . . . ?
O4 Li2 O4S C13S -99.4(6) . . . . ?
Mn1 Li2 O4S C13S -147.1(5) . . . . ?
O3S Li2 O4S C16S -152.9(5) . . . . ?
O6 Li2 O4S C16S -29.6(7) . . . . ?
O4 Li2 O4S C16S 70.2(6) . . . . ?
Mn1 Li2 O4S C16S 22.5(6) . . . . ?
C18S C17S O5S C20S -33.9(7) . . . . ?
C19S C20S O5S C17S 34.1(7) . . . . ?
P2 N1 P1 C31 -12.3(5) . . . . ?
P2 N1 P1 C19 -129.9(4) . . . . ?
P2 N1 P1 C25 108.2(4) . . . . ?
C36 C31 P1 N1 -85.5(4) . . . . ?
C32 C31 P1 N1 88.7(4) . . . . ?
C36 C31 P1 C19 34.5(4) . . . . ?
C32 C31 P1 C19 -151.3(4) . . . . ?
C36 C31 P1 C25 151.9(4) . . . . ?
C32 C31 P1 C25 -33.9(4) . . . . ?
C24 C19 P1 N1 175.6(4) . . . . ?
C20 C19 P1 N1 0.0(5) . . . . ?
C24 C19 P1 C31 51.5(4) . . . . ?
C20 C19 P1 C31 -124.1(4) . . . . ?
C24 C19 P1 C25 -62.9(4) . . . . ?
C20 C19 P1 C25 121.5(4) . . . . ?
C26 C25 P1 N1 -164.7(4) . . . . ?
C30 C25 P1 N1 14.1(5) . . . . ?
C26 C25 P1 C31 -38.9(5) . . . . ?
C30 C25 P1 C31 139.9(4) . . . . ?
C26 C25 P1 C19 74.4(5) . . . . ?
C30 C25 P1 C19 -106.7(4) . . . . ?
P1 N1 P2 C43 -26.8(5) . . . . ?
P1 N1 P2 C49 96.4(4) . . . . ?
P1 N1 P2 C37 -147.1(4) . . . . ?
C44 C43 P2 N1 108.1(4) . . . . ?
C48 C43 P2 N1 -68.6(4) . . . . ?
C44 C43 P2 C49 -16.5(5) . . . . ?
C48 C43 P2 C49 166.8(4) . . . . ?
C44 C43 P2 C37 -130.2(4) . . . . ?
C48 C43 P2 C37 53.1(4) . . . . ?
C50 C49 P2 N1 -34.4(5) . . . . ?
C54 C49 P2 N1 144.2(4) . . . . ?
C50 C49 P2 C43 92.2(5) . . . . ?
C54 C49 P2 C43 -89.3(4) . . . . ?
C50 C49 P2 C37 -153.3(4) . . . . ?
C54 C49 P2 C37 25.3(5) . . . . ?
C38 C37 P2 N1 -35.5(5) . . . . ?
C42 C37 P2 N1 149.9(4) . . . . ?
C38 C37 P2 C43 -160.1(4) . . . . ?
C42 C37 P2 C43 25.3(5) . . . . ?
C38 C37 P2 C49 84.4(4) . . . . ?
C42 C37 P2 C49 -90.3(4) . . . . ?
